data_4331735
loop_
_publ_author_name
'Sydora, Orson L.'
'Kuiper, David S.'
'Wolczanski, Peter T.'
'Lobkovsky, Emil B.'
'Dinescu, Adriana'
'Cundari, Thomas R.'

_publ_section_title
;
 The Butterfly Dimer [(tBu3SiO)Cr]2(\m-OSitBu3)2and Its Oxidative Cleavage
 to (tBu3SiO)2Cr(N&#x2212;NCPh2)2and (tBu3SiO)2CrN(2,6-Ph2-C6H3)
;
_journal_issue 5
_journal_name_full 'Inorganic Chemistry'
_journal_page_first 2008
_journal_page_last 2021
_journal_paper_doi 10.1021/ic051481w
_journal_volume 45
_journal_year 2006
_chemical_formula_sum 'C42 H67 Cr N O2 Si2'
_chemical_formula_weight 726.15
_chemical_name_systematic
; 
 ? 
;
_space_group_IT_number 19
_symmetry_cell_setting orthorhombic
_symmetry_space_group_name_Hall 'P 2ac 2ab'
_symmetry_space_group_name_H-M 'P 21 21 21'
_atom_sites_solution_hydrogens geom
_atom_sites_solution_primary direct
_atom_sites_solution_secondary difmap
_audit_creation_method SHELXL-97
_cell_angle_alpha 90.00
_cell_angle_beta 90.00
_cell_angle_gamma 90.00
_cell_formula_units_Z 4
_cell_length_a 13.0755(6)
_cell_length_b 15.5264(6)
_cell_length_c 21.3870(11)
_cell_measurement_reflns_used 7682
_cell_measurement_temperature 173(2)
_cell_measurement_theta_max 23.96
_cell_measurement_theta_min 2.25
_cell_volume 4341.9(3)
_computing_cell_refinement 'Bruker SMART'
_computing_data_collection 'Bruker SMART'
_computing_data_reduction 'Bruker SAINT'
_computing_molecular_graphics 'Bruker SHELXTL'
_computing_publication_material 'Bruker SHELXTL'
_computing_structure_refinement 'SHELXL-97 (Sheldrick, 1997)'
_computing_structure_solution 'SHELXS-97 (Sheldrick, 1990)'
_diffrn_ambient_temperature 173(2)
_diffrn_measured_fraction_theta_full 0.974
_diffrn_measured_fraction_theta_max 0.974
_diffrn_measurement_device_type 'Bruker X8 APEX II diffractometer'
_diffrn_measurement_method 'phi and omega scans'
_diffrn_radiation_monochromator graphite
_diffrn_radiation_source 'fine-focus sealed tube'
_diffrn_radiation_type MoK\a
_diffrn_radiation_wavelength 0.71073
_diffrn_reflns_av_R_equivalents 0.0331
_diffrn_reflns_av_sigmaI/netI 0.0481
_diffrn_reflns_limit_h_max 14
_diffrn_reflns_limit_h_min -15
_diffrn_reflns_limit_k_max 19
_diffrn_reflns_limit_k_min -18
_diffrn_reflns_limit_l_max 26
_diffrn_reflns_limit_l_min -26
_diffrn_reflns_number 25415
_diffrn_reflns_theta_full 26.37
_diffrn_reflns_theta_max 26.37
_diffrn_reflns_theta_min 1.62
_exptl_absorpt_coefficient_mu 0.351
_exptl_absorpt_correction_T_max 0.9492
_exptl_absorpt_correction_T_min 0.8870
_exptl_absorpt_correction_type multi-scan
_exptl_crystal_colour dark
_exptl_crystal_density_diffrn 1.111
_exptl_crystal_density_meas 0
_exptl_crystal_density_method 'not measured'
_exptl_crystal_description block
_exptl_crystal_F_000 1576
_exptl_crystal_size_max 0.35
_exptl_crystal_size_mid 0.25
_exptl_crystal_size_min 0.15
_refine_diff_density_max 0.414
_refine_diff_density_min -0.245
_refine_diff_density_rms 0.045
_refine_ls_abs_structure_details 'Flack H D (1983), Acta Cryst. A39, 876-881'
_refine_ls_abs_structure_Flack -0.013(18)
_refine_ls_extinction_method none
_refine_ls_goodness_of_fit_ref 0.960
_refine_ls_hydrogen_treatment riding
_refine_ls_matrix_type full
_refine_ls_number_parameters 480
_refine_ls_number_reflns 8358
_refine_ls_number_restraints 0
_refine_ls_restrained_S_all 0.960
_refine_ls_R_factor_all 0.0565
_refine_ls_R_factor_gt 0.0413
_refine_ls_shift/su_max 2.533
_refine_ls_shift/su_mean 0.148
_refine_ls_structure_factor_coef Fsqd
_refine_ls_weighting_details 'calc w=1/[\s^2^(Fo^2^)+(0.0781P)^2^+0.2118P] where P=(Fo^2^+2Fc^2^)/3'
_refine_ls_weighting_scheme calc
_refine_ls_wR_factor_gt 0.1071
_refine_ls_wR_factor_ref 0.1153
_reflns_number_gt 6827
_reflns_number_total 8358
_reflns_threshold_expression >2sigma(I)
_cod_data_source_file ic051481wsup4.cif
_cod_data_source_block dk1
_cod_depositor_comments
;
The following automatic conversions were performed:

'_symmetry_cell_setting' value 'Orthorhombic' changed to
'orthorhombic' according to
/home/saulius/struct/CIF-dictionaries/cif_core.dic dictionary named
'cif_core.dic' version 2.4.2 from 2011-04-26.

Automatic conversion script
Id: cif_fix_values 1891 2012-01-12 08:04:46Z andrius 
;
_cod_original_sg_symbol_H-M P2(1)2(1)2(1)
_cod_database_code 4331735

loop_
_symmetry_equiv_pos_as_xyz
'x, y, z'
'-x+1/2, -y, z+1/2'
'-x, y+1/2, -z+1/2'
'x+1/2, -y+1/2, -z'

loop_
_atom_site_label
_atom_site_type_symbol
_atom_site_fract_x
_atom_site_fract_y
_atom_site_fract_z
_atom_site_U_iso_or_equiv
_atom_site_adp_type
_atom_site_occupancy
_atom_site_symmetry_multiplicity
_atom_site_calc_flag
_atom_site_refinement_flags
_atom_site_disorder_assembly
_atom_site_disorder_group
Cr1 Cr 0.58241(3) 0.46938(3) 0.091165(19) 0.03117(12) Uani 1 1 d . . .
Si1 Si 0.60371(6) 0.59374(5) -0.03528(3) 0.0390(2) Uani 1 1 d . A .
Si2 Si 0.37661(6) 0.44601(4) 0.18132(3) 0.02939(17) Uani 1 1 d . . .
O1 O 0.58161(17) 0.51808(17) 0.01582(11) 0.0659(7) Uani 1 1 d . . .
O2 O 0.47781(14) 0.47984(12) 0.14390(9) 0.0389(5) Uani 1 1 d . . .
N1 N 0.68028(18) 0.40838(14) 0.11119(10) 0.0326(5) Uani 1 1 d . . .
C1 C 0.6265(2) 0.2758(2) 0.01977(13) 0.0425(7) Uani 1 1 d . . .
H1A H 0.6554 0.3296 0.0082 0.051 Uiso 1 1 calc R . .
C2 C 0.5465(3) 0.2424(3) -0.01465(16) 0.0600(10) Uani 1 1 d . . .
H2A H 0.5207 0.2736 -0.0494 0.072 Uiso 1 1 calc R . .
C3 C 0.5045(3) 0.1654(3) 0.00071(19) 0.0691(11) Uani 1 1 d . . .
H3A H 0.4499 0.1425 -0.0234 0.083 Uiso 1 1 calc R . .
C4 C 0.5411(3) 0.1210(3) 0.0511(2) 0.0744(11) Uani 1 1 d . . .
H4A H 0.5107 0.0676 0.0623 0.089 Uiso 1 1 calc R . .
C5 C 0.6226(3) 0.1530(2) 0.08676(16) 0.0516(8) Uani 1 1 d . . .
H5A H 0.6482 0.1210 0.1212 0.062 Uiso 1 1 calc R . .
C6 C 0.6656(2) 0.23162(19) 0.07130(13) 0.0377(7) Uani 1 1 d . . .
C7 C 0.7522(2) 0.26561(17) 0.10887(12) 0.0326(6) Uani 1 1 d . . .
C8 C 0.8309(2) 0.21095(19) 0.12792(13) 0.0381(7) Uani 1 1 d . . .
H8A H 0.8287 0.1519 0.1163 0.046 Uiso 1 1 calc R . .
C9 C 0.9112(2) 0.24034(17) 0.16300(13) 0.0402(7) Uani 1 1 d . . .
H9A H 0.9635 0.2015 0.1757 0.048 Uiso 1 1 calc R . .
C10 C 0.9170(2) 0.32667(17) 0.18017(13) 0.0364(6) Uani 1 1 d . . .
H10A H 0.9736 0.3466 0.2039 0.044 Uiso 1 1 calc R . .
C11 C 0.8401(2) 0.38390(17) 0.16283(12) 0.0302(6) Uani 1 1 d . . .
C12 C 0.7571(2) 0.35268(17) 0.12771(12) 0.0303(6) Uani 1 1 d . . .
C13 C 0.8468(2) 0.47614(18) 0.18160(12) 0.0330(6) Uani 1 1 d . . .
C14 C 0.9332(2) 0.52316(19) 0.16793(15) 0.0461(7) Uani 1 1 d . . .
H14A H 0.9880 0.4968 0.1459 0.055 Uiso 1 1 calc R . .
C15 C 0.9411(3) 0.6098(2) 0.18624(18) 0.0577(9) Uani 1 1 d . . .
H15A H 1.0011 0.6418 0.1769 0.069 Uiso 1 1 calc R . .
C16 C 0.8630(3) 0.6475(2) 0.21721(18) 0.0582(9) Uani 1 1 d . . .
H16A H 0.8677 0.7065 0.2286 0.070 Uiso 1 1 calc R . .
C17 C 0.7763(3) 0.6011(2) 0.23246(16) 0.0527(9) Uani 1 1 d . . .
H17A H 0.7224 0.6277 0.2551 0.063 Uiso 1 1 calc R . .
C18 C 0.7686(2) 0.51595(19) 0.21458(13) 0.0408(7) Uani 1 1 d . . .
H18A H 0.7089 0.4842 0.2250 0.049 Uiso 1 1 calc R . .
C19 C 0.7370(3) 0.5719(2) -0.06945(16) 0.0542(9) Uani 1 1 d . . .
C20 C 0.7445(4) 0.4830(3) -0.0979(2) 0.0987(16) Uani 1 1 d . . .
H20A H 0.8133 0.4745 -0.1150 0.148 Uiso 1 1 calc R . .
H20B H 0.6939 0.4773 -0.1315 0.148 Uiso 1 1 calc R . .
H20C H 0.7311 0.4396 -0.0657 0.148 Uiso 1 1 calc R . .
C21 C 0.8174(3) 0.5731(3) -0.0172(2) 0.0836(14) Uani 1 1 d . . .
H21A H 0.8851 0.5623 -0.0351 0.125 Uiso 1 1 calc R . .
H21B H 0.8013 0.5283 0.0135 0.125 Uiso 1 1 calc R . .
H21C H 0.8170 0.6295 0.0033 0.125 Uiso 1 1 calc R . .
C22 C 0.7679(4) 0.6402(4) -0.1180(3) 0.143(3) Uani 1 1 d . . .
H22A H 0.8360 0.6265 -0.1345 0.214 Uiso 1 1 calc R . .
H22B H 0.7694 0.6970 -0.0981 0.214 Uiso 1 1 calc R . .
H22C H 0.7182 0.6404 -0.1523 0.214 Uiso 1 1 calc R . .
C23 C 0.5952(3) 0.7013(3) 0.00854(17) 0.0688(11) Uani 1 1 d . . .
C24 C 0.5001(4) 0.7108(3) 0.0447(3) 0.0930(15) Uani 1 1 d . A .
H24A H 0.4999 0.7668 0.0658 0.139 Uiso 1 1 calc R . .
H24B H 0.4959 0.6648 0.0760 0.139 Uiso 1 1 calc R . .
H24C H 0.4412 0.7070 0.0165 0.139 Uiso 1 1 calc R . .
C25 C 0.5658(8) 0.7863(4) -0.0418(4) 0.075(3) Uani 0.595(10) 1 d P A 1
H25A H 0.5615 0.8400 -0.0178 0.113 Uiso 0.595(10) 1 calc PR A 1
H25B H 0.5000 0.7751 -0.0621 0.113 Uiso 0.595(10) 1 calc PR A 1
H25C H 0.6194 0.7916 -0.0736 0.113 Uiso 0.595(10) 1 calc PR A 1
C26 C 0.6874(6) 0.7366(7) 0.0435(4) 0.101(4) Uani 0.595(10) 1 d P A 1
H26A H 0.6692 0.7914 0.0633 0.152 Uiso 0.595(10) 1 calc PR A 1
H26B H 0.7437 0.7458 0.0140 0.152 Uiso 0.595(10) 1 calc PR A 1
H26C H 0.7086 0.6953 0.0756 0.152 Uiso 0.595(10) 1 calc PR A 1
C25' C 0.6502(10) 0.7639(5) -0.0207(5) 0.063(4) Uani 0.405(10) 1 d P A 2
H25D H 0.6437 0.8180 0.0026 0.095 Uiso 0.405(10) 1 calc PR A 2
H25E H 0.6241 0.7719 -0.0632 0.095 Uiso 0.405(10) 1 calc PR A 2
H25F H 0.7223 0.7468 -0.0224 0.095 Uiso 0.405(10) 1 calc PR A 2
C26' C 0.6577(9) 0.6694(6) 0.0741(4) 0.061(3) Uani 0.405(10) 1 d P A 2
H26D H 0.6617 0.7176 0.1035 0.091 Uiso 0.405(10) 1 calc PR A 2
H26E H 0.7270 0.6505 0.0631 0.091 Uiso 0.405(10) 1 calc PR A 2
H26F H 0.6206 0.6215 0.0935 0.091 Uiso 0.405(10) 1 calc PR A 2
C27 C 0.4966(3) 0.58019(19) -0.09558(15) 0.0474(8) Uani 1 1 d . . .
C28 C 0.5145(10) 0.6239(8) -0.1567(4) 0.073(3) Uani 0.583(13) 1 d P A 1
H28A H 0.4558 0.6140 -0.1843 0.109 Uiso 0.583(13) 1 calc PR A 1
H28B H 0.5764 0.6005 -0.1762 0.109 Uiso 0.583(13) 1 calc PR A 1
H28C H 0.5231 0.6858 -0.1499 0.109 Uiso 0.583(13) 1 calc PR A 1
C29 C 0.3904(8) 0.6135(9) -0.0678(4) 0.080(3) Uani 0.583(13) 1 d P A 1
H29A H 0.3366 0.6064 -0.0992 0.120 Uiso 0.583(13) 1 calc PR A 1
H29B H 0.3965 0.6745 -0.0567 0.120 Uiso 0.583(13) 1 calc PR A 1
H29C H 0.3731 0.5800 -0.0304 0.120 Uiso 0.583(13) 1 calc PR A 1
C30 C 0.4865(7) 0.4835(5) -0.1049(5) 0.083(3) Uani 0.583(13) 1 d P A 1
H30A H 0.4323 0.4718 -0.1354 0.125 Uiso 0.583(13) 1 calc PR A 1
H30B H 0.4693 0.4561 -0.0650 0.125 Uiso 0.583(13) 1 calc PR A 1
H30C H 0.5514 0.4603 -0.1204 0.125 Uiso 0.583(13) 1 calc PR A 1
C28' C 0.4886(12) 0.6633(10) -0.1377(8) 0.073(4) Uani 0.417(13) 1 d P A 2
H28D H 0.4331 0.6560 -0.1681 0.109 Uiso 0.417(13) 1 calc PR A 2
H28E H 0.5533 0.6721 -0.1599 0.109 Uiso 0.417(13) 1 calc PR A 2
H28F H 0.4743 0.7134 -0.1112 0.109 Uiso 0.417(13) 1 calc PR A 2
C29' C 0.3957(9) 0.5594(10) -0.0677(6) 0.062(3) Uani 0.417(13) 1 d P A 2
H29D H 0.3446 0.5538 -0.1010 0.093 Uiso 0.417(13) 1 calc PR A 2
H29E H 0.3753 0.6056 -0.0391 0.093 Uiso 0.417(13) 1 calc PR A 2
H29F H 0.4005 0.5051 -0.0446 0.093 Uiso 0.417(13) 1 calc PR A 2
C30' C 0.5161(7) 0.5033(6) -0.1455(5) 0.056(3) Uani 0.417(13) 1 d P A 2
H30D H 0.4584 0.5003 -0.1747 0.084 Uiso 0.417(13) 1 calc PR A 2
H30E H 0.5224 0.4484 -0.1232 0.084 Uiso 0.417(13) 1 calc PR A 2
H30F H 0.5792 0.5147 -0.1688 0.084 Uiso 0.417(13) 1 calc PR A 2
C31 C 0.2992(2) 0.5486(2) 0.19834(15) 0.0501(8) Uani 1 1 d . . .
C32 C 0.3690(3) 0.6227(2) 0.2178(2) 0.0676(11) Uani 1 1 d . . .
H32A H 0.3276 0.6740 0.2264 0.101 Uiso 1 1 calc R . .
H32B H 0.4173 0.6352 0.1840 0.101 Uiso 1 1 calc R . .
H32C H 0.4069 0.6065 0.2556 0.101 Uiso 1 1 calc R . .
C33 C 0.2448(3) 0.5809(3) 0.13861(19) 0.0741(12) Uani 1 1 d . . .
H33A H 0.2054 0.6329 0.1483 0.111 Uiso 1 1 calc R . .
H33B H 0.1985 0.5361 0.1231 0.111 Uiso 1 1 calc R . .
H33C H 0.2959 0.5942 0.1065 0.111 Uiso 1 1 calc R . .
C34 C 0.2167(3) 0.5368(2) 0.24842(16) 0.0559(9) Uani 1 1 d . . .
H34A H 0.1803 0.5914 0.2547 0.084 Uiso 1 1 calc R . .
H34B H 0.2487 0.5190 0.2878 0.084 Uiso 1 1 calc R . .
H34C H 0.1681 0.4925 0.2349 0.084 Uiso 1 1 calc R . .
C35 C 0.3065(3) 0.3665(3) 0.12773(16) 0.0604(10) Uani 1 1 d . . .
C36 C 0.3607(3) 0.2791(3) 0.1261(2) 0.0789(13) Uani 1 1 d . . .
H36A H 0.3235 0.2400 0.0982 0.118 Uiso 1 1 calc R . .
H36B H 0.3626 0.2547 0.1684 0.118 Uiso 1 1 calc R . .
H36C H 0.4307 0.2867 0.1107 0.118 Uiso 1 1 calc R . .
C37 C 0.3076(3) 0.3984(3) 0.06013(16) 0.0829(14) Uani 1 1 d . . .
H37A H 0.2727 0.3565 0.0333 0.124 Uiso 1 1 calc R . .
H37B H 0.3785 0.4052 0.0461 0.124 Uiso 1 1 calc R . .
H37C H 0.2724 0.4540 0.0576 0.124 Uiso 1 1 calc R . .
C38 C 0.1936(3) 0.3529(3) 0.14791(18) 0.0648(10) Uani 1 1 d . . .
H38A H 0.1609 0.3114 0.1198 0.097 Uiso 1 1 calc R . .
H38B H 0.1570 0.4079 0.1459 0.097 Uiso 1 1 calc R . .
H38C H 0.1916 0.3309 0.1908 0.097 Uiso 1 1 calc R . .
C39 C 0.4234(3) 0.39152(19) 0.25728(14) 0.0472(7) Uani 1 1 d . . .
C40 C 0.5174(3) 0.3353(2) 0.24418(17) 0.0583(9) Uani 1 1 d . . .
H40A H 0.5400 0.3080 0.2831 0.087 Uiso 1 1 calc R . .
H40B H 0.5726 0.3713 0.2275 0.087 Uiso 1 1 calc R . .
H40C H 0.4996 0.2908 0.2136 0.087 Uiso 1 1 calc R . .
C41 C 0.4604(3) 0.4592(3) 0.30524(17) 0.0709(11) Uani 1 1 d . . .
H41A H 0.4839 0.4299 0.3432 0.106 Uiso 1 1 calc R . .
H41B H 0.4039 0.4980 0.3157 0.106 Uiso 1 1 calc R . .
H41C H 0.5169 0.4924 0.2872 0.106 Uiso 1 1 calc R . .
C42 C 0.3416(3) 0.3366(2) 0.28846(17) 0.0601(10) Uani 1 1 d . . .
H42A H 0.3697 0.3104 0.3264 0.090 Uiso 1 1 calc R . .
H42B H 0.3196 0.2912 0.2596 0.090 Uiso 1 1 calc R . .
H42C H 0.2829 0.3729 0.2994 0.090 Uiso 1 1 calc R . .

loop_
_atom_site_aniso_label
_atom_site_aniso_U_11
_atom_site_aniso_U_22
_atom_site_aniso_U_33
_atom_site_aniso_U_23
_atom_site_aniso_U_13
_atom_site_aniso_U_12
Cr1 0.0210(2) 0.0418(2) 0.0307(2) 0.01240(18) -0.00106(17) -0.00019(19)
Si1 0.0280(4) 0.0588(5) 0.0302(4) 0.0144(3) 0.0016(3) -0.0046(4)
Si2 0.0248(4) 0.0369(4) 0.0264(3) 0.0045(3) 0.0013(3) -0.0029(3)
O1 0.0311(12) 0.1073(18) 0.0593(14) 0.0547(13) 0.0057(10) 0.0045(14)
O2 0.0253(11) 0.0455(10) 0.0459(11) 0.0133(9) 0.0045(8) 0.0000(9)
N1 0.0283(13) 0.0389(12) 0.0306(12) 0.0057(9) -0.0012(9) 0.0016(10)
C1 0.0394(17) 0.0579(17) 0.0303(15) -0.0092(13) 0.0011(13) 0.0052(15)
C2 0.053(2) 0.088(3) 0.0396(18) -0.0187(17) -0.0069(16) 0.009(2)
C3 0.054(2) 0.096(3) 0.058(2) -0.030(2) -0.0066(19) -0.011(2)
C4 0.061(3) 0.086(3) 0.076(3) -0.020(2) 0.003(2) -0.028(2)
C5 0.050(2) 0.0570(18) 0.0475(18) -0.0001(15) 0.0006(16) -0.0130(17)
C6 0.0299(16) 0.0501(17) 0.0333(15) -0.0055(12) 0.0035(11) -0.0013(13)
C7 0.0336(16) 0.0379(14) 0.0263(14) 0.0052(11) 0.0051(11) 0.0002(13)
C8 0.0378(17) 0.0387(15) 0.0377(16) 0.0014(12) 0.0031(13) 0.0044(13)
C9 0.0373(17) 0.0427(15) 0.0405(15) 0.0072(11) 0.0015(14) 0.0109(14)
C10 0.0287(15) 0.0463(15) 0.0344(14) 0.0057(11) -0.0015(13) 0.0068(13)
C11 0.0247(14) 0.0372(14) 0.0286(14) 0.0044(11) 0.0043(10) 0.0026(12)
C12 0.0241(14) 0.0411(14) 0.0256(13) 0.0069(11) 0.0026(11) 0.0041(12)
C13 0.0271(14) 0.0413(14) 0.0307(13) 0.0051(12) -0.0045(10) 0.0013(13)
C14 0.0332(17) 0.0438(16) 0.061(2) 0.0070(14) 0.0014(14) -0.0004(15)
C15 0.041(2) 0.0465(18) 0.086(3) 0.0081(18) -0.0016(18) -0.0046(16)
C16 0.059(2) 0.0404(17) 0.075(2) -0.0009(16) -0.009(2) 0.0015(18)
C17 0.052(2) 0.0497(18) 0.056(2) -0.0059(15) 0.0024(17) 0.0099(18)
C18 0.0358(17) 0.0466(16) 0.0399(16) -0.0018(13) 0.0053(13) 0.0004(14)
C19 0.0381(19) 0.070(2) 0.054(2) 0.0186(17) 0.0135(15) 0.0013(17)
C20 0.067(3) 0.140(4) 0.089(3) -0.050(3) 0.031(2) -0.002(3)
C21 0.039(2) 0.096(3) 0.116(4) -0.023(3) -0.011(2) 0.016(2)
C22 0.066(3) 0.188(6) 0.174(6) 0.112(5) 0.077(4) 0.034(4)
C23 0.057(2) 0.100(3) 0.049(2) -0.0209(19) 0.0131(18) -0.028(2)
C24 0.077(3) 0.066(2) 0.136(4) -0.003(3) 0.032(3) 0.024(2)
C25 0.102(7) 0.043(3) 0.081(5) 0.005(3) 0.035(5) -0.002(4)
C26 0.065(5) 0.145(9) 0.094(7) -0.074(7) 0.011(4) -0.032(5)
C25' 0.101(10) 0.021(4) 0.069(7) -0.012(4) 0.018(6) 0.000(5)
C26' 0.088(8) 0.050(5) 0.045(5) -0.022(4) 0.003(5) -0.011(5)
C27 0.0414(18) 0.0566(18) 0.0441(17) 0.0146(15) -0.0107(15) -0.0099(15)
C28 0.096(8) 0.086(8) 0.036(4) 0.022(4) -0.021(4) -0.035(6)
C29 0.044(5) 0.131(8) 0.065(5) 0.029(6) -0.020(3) -0.023(7)
C30 0.105(7) 0.072(5) 0.073(7) -0.001(4) -0.020(5) -0.051(5)
C28' 0.059(8) 0.087(10) 0.071(11) 0.034(7) -0.023(7) 0.003(7)
C29' 0.022(5) 0.100(9) 0.064(6) 0.014(7) -0.008(4) -0.001(7)
C30' 0.060(6) 0.075(6) 0.033(5) 0.002(4) -0.009(4) -0.020(5)
C31 0.0457(19) 0.0534(19) 0.0512(19) 0.0132(15) 0.0141(14) 0.0102(17)
C32 0.062(2) 0.0387(16) 0.102(3) 0.0012(18) 0.015(2) -0.0004(18)
C33 0.057(2) 0.090(3) 0.075(3) 0.040(2) 0.011(2) 0.022(2)
C34 0.054(2) 0.0539(18) 0.060(2) 0.0013(16) 0.0222(16) 0.0116(18)
C35 0.048(2) 0.088(3) 0.045(2) -0.0208(18) 0.0044(16) -0.024(2)
C36 0.079(3) 0.073(2) 0.085(3) -0.038(2) 0.020(2) -0.024(2)
C37 0.065(3) 0.151(4) 0.0319(19) -0.011(2) -0.0028(17) -0.034(3)
C38 0.043(2) 0.093(3) 0.058(2) -0.015(2) 0.0028(17) -0.030(2)
C39 0.0456(18) 0.0540(17) 0.0419(16) 0.0121(13) -0.0011(15) 0.0095(16)
C40 0.058(2) 0.060(2) 0.057(2) 0.0160(17) -0.0011(17) 0.0219(18)
C41 0.079(3) 0.083(2) 0.051(2) -0.0105(19) -0.0212(19) 0.013(2)
C42 0.064(2) 0.062(2) 0.054(2) 0.0242(17) 0.0122(18) 0.0023(19)

loop_
_atom_type_symbol
_atom_type_description
_atom_type_scat_dispersion_real
_atom_type_scat_dispersion_imag
_atom_type_scat_source
C C 0.0033 0.0016 'International Tables Vol C Tables 4.2.6.8 and 6.1.1.4'
H H 0.0000 0.0000 'International Tables Vol C Tables 4.2.6.8 and 6.1.1.4'
N N 0.0061 0.0033 'International Tables Vol C Tables 4.2.6.8 and 6.1.1.4'
O O 0.0106 0.0060 'International Tables Vol C Tables 4.2.6.8 and 6.1.1.4'
Si Si 0.0817 0.0704 'International Tables Vol C Tables 4.2.6.8 and 6.1.1.4'
Cr Cr 0.3209 0.6236 'International Tables Vol C Tables 4.2.6.8 and 6.1.1.4'

loop_
_geom_angle_atom_site_label_1
_geom_angle_atom_site_label_2
_geom_angle_atom_site_label_3
_geom_angle
N1 Cr1 O1 118.93(11)
N1 Cr1 O2 118.96(10)
O1 Cr1 O2 122.02(10)
O1 Si1 C27 104.04(13)
O1 Si1 C19 106.79(14)
C27 Si1 C19 112.83(16)
O1 Si1 C23 106.82(16)
C27 Si1 C23 112.47(17)
C19 Si1 C23 113.10(17)
O2 Si2 C35 107.55(13)
O2 Si2 C31 104.66(12)
C35 Si2 C31 113.24(16)
O2 Si2 C39 107.25(13)
C35 Si2 C39 111.85(16)
C31 Si2 C39 111.75(14)
Si1 O1 Cr1 155.77(19)
Si2 O2 Cr1 154.64(13)
C12 N1 Cr1 175.9(2)
C2 C1 C6 121.0(3)
C3 C2 C1 120.6(4)
C2 C3 C4 119.6(4)
C3 C4 C5 121.1(4)
C6 C5 C4 119.4(3)
C5 C6 C1 118.3(3)
C5 C6 C7 119.6(3)
C1 C6 C7 122.1(3)
C8 C7 C12 117.7(3)
C8 C7 C6 120.3(2)
C12 C7 C6 122.0(2)
C9 C8 C7 121.6(3)
C8 C9 C10 120.4(3)
C9 C10 C11 120.4(3)
C10 C11 C12 118.6(2)
C10 C11 C13 120.0(2)
C12 C11 C13 121.4(2)
N1 C12 C11 119.0(2)
N1 C12 C7 119.8(2)
C11 C12 C7 121.2(2)
C14 C13 C18 118.5(3)
C14 C13 C11 120.0(3)
C18 C13 C11 121.5(3)
C13 C14 C15 120.6(3)
C16 C15 C14 119.8(3)
C15 C16 C17 120.6(3)
C18 C17 C16 119.6(3)
C17 C18 C13 120.9(3)
C20 C19 C21 105.1(3)
C20 C19 C22 109.9(4)
C21 C19 C22 107.6(4)
C20 C19 Si1 111.9(3)
C21 C19 Si1 110.0(2)
C22 C19 Si1 112.0(3)
C25' C23 C24 128.0(6)
C25' C23 C26 63.2(6)
C24 C23 C26 112.0(4)
C25' C23 C26' 109.5(7)
C24 C23 C26' 90.1(5)
C26 C23 C26' 47.0(5)
C25' C23 C25 45.0(5)
C24 C23 C25 93.6(4)
C26 C23 C25 101.8(6)
C26' C23 C25 146.7(5)
C25' C23 Si1 111.5(4)
C24 C23 Si1 113.1(3)
C26 C23 Si1 120.5(5)
C26' C23 Si1 97.0(4)
C25 C23 Si1 111.7(3)
C29' C27 C28 126.2(7)
C29' C27 C30 76.2(6)
C28 C27 C30 110.3(5)
C29' C27 C28' 110.4(8)
C28 C27 C28' 30.4(5)
C30 C27 C28' 136.6(7)
C29' C27 C29 31.5(5)
C28 C27 C29 108.4(6)
C30 C27 C29 107.1(6)
C28' C27 C29 83.7(7)
C29' C27 C30' 104.1(6)
C28 C27 C30' 74.5(5)
C30 C27 C30' 36.9(4)
C28' C27 C30' 103.7(7)
C29 C27 C30' 128.3(5)
C29' C27 Si1 113.8(5)
C28 C27 Si1 115.2(5)
C30 C27 Si1 105.1(4)
C28' C27 Si1 110.1(6)
C29 C27 Si1 110.5(4)
C30' C27 Si1 114.2(4)
C34 C31 C32 108.7(3)
C34 C31 C33 107.0(3)
C32 C31 C33 104.9(3)
C34 C31 Si2 113.9(2)
C32 C31 Si2 111.2(2)
C33 C31 Si2 110.8(2)
C37 C35 C36 105.2(3)
C37 C35 C38 108.4(3)
C36 C35 C38 109.0(3)
C37 C35 Si2 110.6(3)
C36 C35 Si2 111.3(3)
C38 C35 Si2 112.1(2)
C42 C39 C40 108.9(3)
C42 C39 C41 108.1(3)
C40 C39 C41 104.9(3)
C42 C39 Si2 113.1(2)
C40 C39 Si2 110.5(2)
C41 C39 Si2 111.1(2)

loop_
_geom_bond_atom_site_label_1
_geom_bond_atom_site_label_2
_geom_bond_distance
Cr1 N1 1.649(2)
Cr1 O1 1.7800(19)
Cr1 O2 1.7802(18)
Si1 O1 1.630(2)
Si1 C27 1.915(3)
Si1 C19 1.920(3)
Si1 C23 1.918(4)
Si2 O2 1.6332(19)
Si2 C35 1.918(3)
Si2 C31 1.923(3)
Si2 C39 1.931(3)
N1 C12 1.372(3)
C1 C2 1.380(5)
C1 C6 1.395(4)
C2 C3 1.356(6)
C3 C4 1.367(6)
C4 C5 1.401(5)
C5 C6 1.383(4)
C6 C7 1.486(4)
C7 C8 1.395(4)
C7 C12 1.412(4)
C8 C9 1.369(4)
C9 C10 1.392(4)
C10 C11 1.391(4)
C11 C12 1.406(4)
C11 C13 1.490(4)
C13 C14 1.376(4)
C13 C18 1.388(4)
C14 C15 1.405(5)
C15 C16 1.350(5)
C16 C17 1.382(5)
C17 C18 1.380(4)
C19 C20 1.511(6)
C19 C21 1.534(5)
C19 C22 1.538(5)
C23 C25' 1.360(9)
C23 C24 1.472(6)
C23 C26 1.520(8)
C23 C26' 1.697(10)
C23 C25 1.746(9)
C27 C29' 1.483(13)
C27 C28 1.491(10)
C27 C30 1.520(8)
C27 C28' 1.577(14)
C27 C29 1.596(12)
C27 C30' 1.622(9)
C31 C34 1.531(4)
C31 C32 1.526(5)
C31 C33 1.545(5)
C35 C37 1.528(5)
C35 C36 1.532(6)
C35 C38 1.553(5)
C39 C42 1.521(5)
C39 C40 1.533(5)
C39 C41 1.546(5)
